data_4502449
loop_
_publ_author_name
'He, Haiyan'
'Collins, David'
'Dai, Fangna'
'Zhao, Xiaoliang'
'Zhang, Guoqing'
'Ma, Huiqing'
'Sun, Daofeng'

_publ_section_title
;
 Construction of Metal&#x2212;Organic Frameworks with 1D Chain, 2D Grid,
 and 3D Porous Framework Based on a Flexible Imidazole Ligand and Rigid
 Benzenedicarboxylates
;
_journal_issue 2
_journal_name_full 'Crystal Growth &amp; Design'
_journal_page_first 895
_journal_paper_doi 10.1021/cg901227h
_journal_volume 10
_journal_year 2010
_chemical_formula_sum 'C28 H30 N4 Ni O4'
_chemical_formula_weight 545.27
_chemical_name_systematic
; 
 ? 
;
_space_group_IT_number 9
_symmetry_cell_setting monoclinic
_symmetry_space_group_name_Hall 'C -2yc'
_symmetry_space_group_name_H-M 'C 1 c 1'
_atom_sites_solution_hydrogens geom
_atom_sites_solution_primary direct
_atom_sites_solution_secondary difmap
_audit_creation_method SHELXL-97
_cell_angle_alpha 90.00
_cell_angle_beta 98.893(4)
_cell_angle_gamma 90.00
_cell_formula_units_Z 4
_cell_length_a 20.351(4)
_cell_length_b 7.3805(16)
_cell_length_c 18.116(4)
_cell_measurement_reflns_used 966
_cell_measurement_temperature 298(2)
_cell_measurement_theta_max 18.31
_cell_measurement_theta_min 2.80
_cell_volume 2688.3(10)
_computing_structure_refinement 'SHELXL-97 (Sheldrick, 1997)'
_computing_structure_solution 'SHELXS-97 (Sheldrick, 1990)'
_diffrn_ambient_temperature 298(2)
_diffrn_measured_fraction_theta_full 0.976
_diffrn_measured_fraction_theta_max 0.976
_diffrn_radiation_monochromator graphite
_diffrn_radiation_source 'fine-focus sealed tube'
_diffrn_radiation_type MoK\a
_diffrn_radiation_wavelength 0.71073
_diffrn_reflns_av_R_equivalents 0.0715
_diffrn_reflns_av_sigmaI/netI 0.1253
_diffrn_reflns_limit_h_max 26
_diffrn_reflns_limit_h_min -21
_diffrn_reflns_limit_k_max 8
_diffrn_reflns_limit_k_min -9
_diffrn_reflns_limit_l_max 23
_diffrn_reflns_limit_l_min -23
_diffrn_reflns_number 7529
_diffrn_reflns_theta_full 27.48
_diffrn_reflns_theta_max 27.48
_diffrn_reflns_theta_min 2.03
_exptl_absorpt_coefficient_mu 0.762
_exptl_absorpt_correction_T_max 0.9277
_exptl_absorpt_correction_T_min 0.9277
_exptl_absorpt_correction_type multi-scan
_exptl_crystal_colour blue
_exptl_crystal_density_diffrn 1.347
_exptl_crystal_density_method 'not measured'
_exptl_crystal_description block
_exptl_crystal_F_000 1144
_exptl_crystal_size_max 0.10
_exptl_crystal_size_mid 0.10
_exptl_crystal_size_min 0.10
_refine_diff_density_max 0.546
_refine_diff_density_min -0.449
_refine_diff_density_rms 0.079
_refine_ls_abs_structure_details 'Flack H D (1983), Acta Cryst. A39, 876-881'
_refine_ls_abs_structure_Flack 0.04(3)
_refine_ls_extinction_method none
_refine_ls_goodness_of_fit_ref 1.025
_refine_ls_matrix_type full
_refine_ls_number_parameters 334
_refine_ls_number_reflns 4743
_refine_ls_number_restraints 2
_refine_ls_restrained_S_all 1.025
_refine_ls_R_factor_all 0.1182
_refine_ls_R_factor_gt 0.0659
_refine_ls_shift/su_max 0.000
_refine_ls_shift/su_mean 0.000
_refine_ls_structure_factor_coef Fsqd
_refine_ls_weighting_details 'calc w=1/[\s^2^(Fo^2^)+(0.0600P)^2^+0.5658P] where P=(Fo^2^+2Fc^2^)/3'
_refine_ls_weighting_scheme calc
_refine_ls_wR_factor_gt 0.1345
_refine_ls_wR_factor_ref 0.1586
_reflns_number_gt 2923
_reflns_number_total 4743
_reflns_threshold_expression >2sigma(I)
_cod_data_source_file cg901227h_si_001.cif
_cod_data_source_block test
_cod_original_sg_symbol_H-M Cc
_cod_database_code 4502449

loop_
_symmetry_equiv_pos_as_xyz
'x, y, z'
'x, -y, z+1/2'
'x+1/2, y+1/2, z'
'x+1/2, -y+1/2, z+1/2'

loop_
_atom_site_label
_atom_site_type_symbol
_atom_site_fract_x
_atom_site_fract_y
_atom_site_fract_z
_atom_site_U_iso_or_equiv
_atom_site_adp_type
_atom_site_occupancy
_atom_site_symmetry_multiplicity
_atom_site_calc_flag
_atom_site_refinement_flags
O3 O 0.8073(3) 1.0693(7) 0.4816(3) 0.0476(14) Uani 1 1 d .
O4 O 0.7494(3) 0.8207(7) 0.4604(3) 0.0426(13) Uani 1 1 d .
N3 N 0.6660(3) 0.8781(9) 1.3114(3) 0.0397(16) Uani 1 1 d .
C27 C 0.6053(5) 0.9188(12) 1.2719(5) 0.067(3) Uani 1 1 d .
H27A H 0.5878 1.0353 1.2660 0.081 Uiso 1 1 calc R
Ni Ni 0.73432(6) 0.97762(11) 0.88134(6) 0.0364(3) Uani 1 1 d .
O2 O 0.8077(3) 1.0304(7) 0.8095(3) 0.0472(14) Uani 1 1 d .
O1 O 0.7482(3) 0.7804(7) 0.8045(3) 0.0432(13) Uani 1 1 d .
N4 N 0.6146(3) 0.6279(8) 1.2662(4) 0.0420(17) Uani 1 1 d .
N1 N 0.6672(3) 0.8325(9) 0.9283(3) 0.0416(16) Uani 1 1 d .
C1 C 0.7907(4) 0.8818(11) 0.7781(4) 0.0357(18) Uani 1 1 d .
C20 C 0.4982(4) 0.3660(10) 1.1640(4) 0.0416(19) Uani 1 1 d .
C2 C 0.8184(3) 0.8205(10) 0.7113(4) 0.0335(17) Uani 1 1 d .
C23 C 0.6013(4) 0.4311(10) 1.2550(5) 0.047(2) Uani 1 1 d .
H23A H 0.5736 0.3885 1.2904 0.056 Uiso 1 1 calc R
H23B H 0.6429 0.3645 1.2635 0.056 Uiso 1 1 calc R
C10 C 0.7956(4) 0.9063(10) 0.6406(4) 0.0374(18) Uani 1 1 d .
C24 C 0.6021(4) 0.4043(10) 1.1152(4) 0.0388(19) Uani 1 1 d .
C3 C 0.8618(4) 0.6704(12) 0.7154(4) 0.050(2) Uani 1 1 d .
C17 C 0.4996(4) 0.3413(10) 1.0301(4) 0.0419(19) Uani 1 1 d .
C19 C 0.4659(4) 0.3401(10) 1.0914(5) 0.047(2) Uani 1 1 d .
H19 H 0.4201 0.3213 1.0834 0.056 Uiso 1 1 calc R
C28 C 0.5738(5) 0.7689(12) 1.2424(6) 0.065(3) Uani 1 1 d .
H28A H 0.5326 0.7631 1.2120 0.079 Uiso 1 1 calc R
C15 C 0.6041(4) 0.3947(10) 0.9776(4) 0.046(2) Uani 1 1 d .
H15A H 0.5774 0.3421 0.9339 0.055 Uiso 1 1 calc R
H15B H 0.6456 0.3284 0.9872 0.055 Uiso 1 1 calc R
C25 C 0.6757(4) 0.4483(12) 1.1283(5) 0.057(2) Uani 1 1 d .
H25A H 0.6905 0.4644 1.1808 0.086 Uiso 1 1 calc R
H25B H 0.6833 0.5578 1.1023 0.086 Uiso 1 1 calc R
H25C H 0.7000 0.3506 1.1101 0.086 Uiso 1 1 calc R
C22 C 0.5665(4) 0.3981(10) 1.1760(4) 0.0410(19) Uani 1 1 d .
C6 C 0.8652(4) 0.6972(11) 0.5820(4) 0.046(2) Uani 1 1 d .
C18 C 0.4610(4) 0.3135(14) 0.9522(5) 0.065(3) Uani 1 1 d .
H18A H 0.4910 0.3171 0.9162 0.098 Uiso 1 1 calc R
H18B H 0.4284 0.4078 0.9414 0.098 Uiso 1 1 calc R
H18C H 0.4390 0.1980 0.9497 0.098 Uiso 1 1 calc R
C16 C 0.5685(4) 0.3747(9) 1.0424(4) 0.0382(18) Uani 1 1 d .
N2 N 0.6181(3) 0.5864(9) 0.9621(4) 0.0452(18) Uani 1 1 d .
C21 C 0.4561(4) 0.3668(12) 1.2263(5) 0.056(2) Uani 1 1 d .
H21A H 0.4841 0.3861 1.2734 0.084 Uiso 1 1 calc R
H21B H 0.4337 0.2526 1.2273 0.084 Uiso 1 1 calc R
H21C H 0.4238 0.4624 1.2177 0.084 Uiso 1 1 calc R
C12 C 0.6736(4) 0.6587(11) 0.9418(4) 0.0395(18) Uani 1 1 d .
H12 H 0.7119 0.5928 0.9379 0.047 Uiso 1 1 calc R
C5 C 0.8852(4) 0.6176(11) 0.6496(5) 0.050(2) Uani 1 1 d .
H5 H 0.9159 0.5235 0.6524 0.060 Uiso 1 1 calc R
C26 C 0.6704(4) 0.6992(11) 1.3063(4) 0.0426(19) Uani 1 1 d .
H26A H 0.7071 0.6315 1.3275 0.051 Uiso 1 1 calc R
C13 C 0.6043(5) 0.8708(12) 0.9398(5) 0.063(3) Uani 1 1 d .
H13 H 0.5852 0.9854 0.9344 0.075 Uiso 1 1 calc R
C14 C 0.5733(5) 0.7239(13) 0.9598(7) 0.076(3) Uani 1 1 d .
H14 H 0.5300 0.7167 0.9700 0.092 Uiso 1 1 calc R
C8 C 0.8185(4) 0.8400(10) 0.5784(4) 0.0381(18) Uani 1 1 d .
C9 C 0.7914(4) 0.9166(11) 0.5024(4) 0.0396(19) Uani 1 1 d .
C11 C 0.7472(6) 1.0598(11) 0.6369(6) 0.064(3) Uani 1 1 d .
H11A H 0.7381 1.0862 0.6862 0.097 Uiso 1 1 calc R
H11B H 0.7067 1.0268 0.6054 0.097 Uiso 1 1 calc R
H11C H 0.7658 1.1650 0.6168 0.097 Uiso 1 1 calc R
C4 C 0.8816(6) 0.5709(15) 0.7881(5) 0.074(4) Uani 1 1 d .
H4A H 0.8610 0.6271 0.8264 0.112 Uiso 1 1 calc R
H4B H 0.9291 0.5753 0.8019 0.112 Uiso 1 1 calc R
H4C H 0.8675 0.4470 0.7823 0.112 Uiso 1 1 calc R
C7 C 0.8902(6) 0.6333(18) 0.5110(5) 0.091(4) Uani 1 1 d .
H7A H 0.8704 0.7058 0.4694 0.137 Uiso 1 1 calc R
H7B H 0.8782 0.5086 0.5017 0.137 Uiso 1 1 calc R
H7C H 0.9377 0.6453 0.5171 0.137 Uiso 1 1 calc R

loop_
_atom_site_aniso_label
_atom_site_aniso_U_11
_atom_site_aniso_U_22
_atom_site_aniso_U_33
_atom_site_aniso_U_23
_atom_site_aniso_U_13
_atom_site_aniso_U_12
O3 0.059(4) 0.051(4) 0.031(3) 0.003(3) 0.001(3) -0.006(3)
O4 0.052(3) 0.047(3) 0.029(3) -0.002(2) 0.008(3) -0.007(3)
N3 0.042(4) 0.043(4) 0.032(4) -0.002(3) -0.002(3) 0.000(3)
C27 0.073(7) 0.050(5) 0.067(6) -0.019(5) -0.029(5) 0.014(5)
Ni 0.0424(5) 0.0437(6) 0.0229(4) 0.0011(6) 0.0049(3) 0.0009(6)
O2 0.059(4) 0.055(4) 0.027(3) -0.011(3) 0.008(3) -0.007(3)
O1 0.052(4) 0.052(3) 0.027(3) -0.004(2) 0.014(3) -0.005(3)
N4 0.045(4) 0.037(4) 0.042(4) 0.000(3) 0.000(3) 0.004(3)
N1 0.050(4) 0.045(4) 0.033(4) 0.003(3) 0.013(3) 0.009(3)
C1 0.043(5) 0.047(5) 0.016(4) 0.000(3) 0.000(3) 0.002(4)
C20 0.049(5) 0.042(5) 0.033(4) -0.004(3) 0.002(4) -0.001(4)
C2 0.035(4) 0.046(4) 0.019(3) -0.005(3) 0.002(3) 0.002(3)
C23 0.062(6) 0.032(5) 0.050(5) 0.002(4) 0.015(4) -0.002(4)
C10 0.036(4) 0.052(5) 0.024(4) 0.002(3) 0.007(3) 0.009(4)
C24 0.037(5) 0.041(4) 0.040(5) 0.004(4) 0.011(4) 0.001(3)
C3 0.050(5) 0.061(6) 0.035(5) -0.003(4) -0.005(4) 0.009(4)
C17 0.040(5) 0.053(5) 0.033(4) 0.001(4) 0.006(4) 0.003(4)
C19 0.037(5) 0.053(5) 0.050(5) -0.001(4) 0.006(4) -0.011(4)
C28 0.052(6) 0.048(6) 0.088(7) -0.003(5) -0.016(5) 0.003(5)
C15 0.055(6) 0.036(5) 0.045(5) 0.001(4) 0.005(4) -0.001(4)
C25 0.045(5) 0.066(6) 0.057(5) 0.006(5) -0.007(4) -0.003(4)
C22 0.047(5) 0.031(4) 0.042(5) -0.002(3) 0.001(4) -0.001(4)
C6 0.046(5) 0.059(6) 0.035(4) 0.000(4) 0.011(4) 0.001(4)
C18 0.045(5) 0.100(8) 0.048(5) -0.007(5) -0.001(4) 0.001(5)
C16 0.041(5) 0.025(4) 0.048(5) 0.003(3) 0.007(4) -0.002(3)
N2 0.052(5) 0.036(4) 0.053(4) 0.002(3) 0.023(4) -0.003(3)
C21 0.055(6) 0.062(6) 0.055(6) 0.000(4) 0.021(5) -0.010(4)
C12 0.040(5) 0.054(5) 0.027(4) -0.006(4) 0.013(3) -0.003(4)
C5 0.057(6) 0.053(5) 0.040(5) -0.001(4) 0.007(4) 0.029(4)
C26 0.044(5) 0.061(6) 0.021(4) 0.000(4) -0.001(3) -0.004(4)
C13 0.063(6) 0.044(5) 0.088(7) 0.009(5) 0.030(6) 0.008(4)
C14 0.070(7) 0.045(6) 0.125(10) 0.025(6) 0.051(7) 0.018(5)
C8 0.045(5) 0.045(5) 0.024(4) 0.000(3) 0.004(3) -0.001(4)
C9 0.038(5) 0.056(5) 0.024(4) -0.003(4) 0.001(4) 0.001(4)
C11 0.084(8) 0.078(8) 0.036(5) 0.012(6) 0.022(5) 0.023(6)
C4 0.097(9) 0.090(8) 0.036(5) 0.007(5) 0.008(6) 0.048(7)
C7 0.106(10) 0.140(12) 0.030(5) -0.005(6) 0.017(6) 0.062(9)

loop_
_atom_type_symbol
_atom_type_description
_atom_type_scat_dispersion_real
_atom_type_scat_dispersion_imag
_atom_type_scat_source
C C 0.0033 0.0016 'International Tables Vol C Tables 4.2.6.8 and 6.1.1.4'
H H 0.0000 0.0000 'International Tables Vol C Tables 4.2.6.8 and 6.1.1.4'
N N 0.0061 0.0033 'International Tables Vol C Tables 4.2.6.8 and 6.1.1.4'
O O 0.0106 0.0060 'International Tables Vol C Tables 4.2.6.8 and 6.1.1.4'
Ni Ni 0.3393 1.1124 'International Tables Vol C Tables 4.2.6.8 and 6.1.1.4'

loop_
_geom_angle_atom_site_label_1
_geom_angle_atom_site_label_2
_geom_angle_atom_site_label_3
_geom_angle
_geom_angle_site_symmetry_1
_geom_angle_site_symmetry_3
C9 O3 Ni 86.1(4) . 2_574
C9 O4 Ni 91.6(5) . 2_574
C26 N3 C27 104.4(7) . .
C26 N3 Ni 121.2(5) . 2_575
C27 N3 Ni 133.6(5) . 2_575
C28 C27 N3 111.4(8) . .
N1 Ni N3 95.6(3) . 2_574
N1 Ni O4 97.4(2) . 2_575
N3 Ni O4 93.9(2) 2_574 2_575
N1 Ni O1 94.7(2) . .
N3 Ni O1 95.8(2) 2_574 .
O4 Ni O1 163.6(2) 2_575 .
N1 Ni O2 157.2(2) . .
N3 Ni O2 90.0(2) 2_574 .
O4 Ni O2 104.2(2) 2_575 .
O1 Ni O2 62.7(2) . .
N1 Ni O3 89.0(2) . 2_575
N3 Ni O3 155.7(2) 2_574 2_575
O4 Ni O3 61.8(2) 2_575 2_575
O1 Ni O3 107.6(2) . 2_575
O2 Ni O3 94.8(2) . 2_575
N1 Ni C1 126.5(3) . .
N3 Ni C1 91.8(2) 2_574 .
O4 Ni C1 134.8(2) 2_575 .
O1 Ni C1 31.8(2) . .
O2 Ni C1 31.0(2) . .
O3 Ni C1 104.5(2) 2_575 .
N1 Ni C9 92.9(3) . 2_575
N3 Ni C9 125.2(3) 2_574 2_575
O4 Ni C9 31.2(2) 2_575 2_575
O1 Ni C9 137.3(2) . 2_575
O2 Ni C9 101.9(2) . 2_575
O3 Ni C9 30.6(2) 2_575 2_575
C1 Ni C9 124.4(3) . 2_575
C1 O2 Ni 87.0(4) . .
C1 O1 Ni 90.6(4) . .
C26 N4 C28 107.0(7) . .
C26 N4 C23 124.9(7) . .
C28 N4 C23 128.0(7) . .
C12 N1 C13 104.1(7) . .
C12 N1 Ni 122.9(5) . .
C13 N1 Ni 131.9(6) . .
O2 C1 O1 119.4(7) . .
O2 C1 C2 121.5(7) . .
O1 C1 C2 119.1(7) . .
O2 C1 Ni 62.0(4) . .
O1 C1 Ni 57.6(4) . .
C2 C1 Ni 174.5(5) . .
C19 C20 C22 119.0(8) . .
C19 C20 C21 117.7(7) . .
C22 C20 C21 123.2(7) . .
C3 C2 C10 120.3(7) . .
C3 C2 C1 120.7(6) . .
C10 C2 C1 118.8(6) . .
N4 C23 C22 109.6(6) . .
C8 C10 C2 118.0(7) . .
C8 C10 C11 122.6(7) . .
C2 C10 C11 119.4(7) . .
C16 C24 C22 119.6(7) . .
C16 C24 C25 120.4(8) . .
C22 C24 C25 119.9(7) . .
C5 C3 C2 117.7(7) . .
C5 C3 C4 121.7(8) . .
C2 C3 C4 120.6(8) . .
C19 C17 C16 118.4(7) . .
C19 C17 C18 119.4(7) . .
C16 C17 C18 122.1(7) . .
C20 C19 C17 122.3(7) . .
C27 C28 N4 105.8(8) . .
C16 C15 N2 112.3(6) . .
C20 C22 C24 120.3(7) . .
C20 C22 C23 118.9(8) . .
C24 C22 C23 120.8(8) . .
C5 C6 C8 117.9(8) . .
C5 C6 C7 122.1(8) . .
C8 C6 C7 120.0(7) . .
C24 C16 C17 120.3(7) . .
C24 C16 C15 120.2(7) . .
C17 C16 C15 119.3(7) . .
C12 N2 C14 106.3(7) . .
C12 N2 C15 128.7(7) . .
C14 N2 C15 124.8(7) . .
N1 C12 N2 112.1(7) . .
C6 C5 C3 123.4(7) . .
N3 C26 N4 111.3(7) . .
C14 C13 N1 111.7(8) . .
C13 C14 N2 105.8(8) . .
C10 C8 C6 122.6(7) . .
C10 C8 C9 119.4(7) . .
C6 C8 C9 117.9(7) . .
O3 C9 O4 120.4(7) . .
O3 C9 C8 122.5(7) . .
O4 C9 C8 117.1(7) . .
O3 C9 Ni 63.3(4) . 2_574
O4 C9 Ni 57.2(4) . 2_574
C8 C9 Ni 172.8(6) . 2_574

loop_
_geom_bond_atom_site_label_1
_geom_bond_atom_site_label_2
_geom_bond_distance
_geom_bond_site_symmetry_2
O3 C9 1.247(9) .
O3 Ni 2.189(5) 2_574
O4 C9 1.268(9) .
O4 Ni 2.055(5) 2_574
N3 C26 1.328(9) .
N3 C27 1.362(10) .
N3 Ni 2.032(6) 2_575
C27 C28 1.347(11) .
Ni N1 2.023(7) .
Ni N3 2.032(6) 2_574
Ni O4 2.055(5) 2_575
Ni O1 2.063(5) .
Ni O2 2.162(5) .
Ni O3 2.189(5) 2_575
Ni C1 2.444(7) .
Ni C9 2.445(7) 2_575
O2 C1 1.259(8) .
O1 C1 1.289(9) .
N4 C26 1.356(9) .
N4 C28 1.360(10) .
N4 C23 1.486(9) .
N1 C12 1.308(9) .
N1 C13 1.358(10) .
C1 C2 1.483(10) .
C20 C19 1.391(11) .
C20 C22 1.394(11) .
C20 C21 1.519(11) .
C2 C3 1.412(10) .
C2 C10 1.440(9) .
C23 C22 1.515(10) .
C10 C8 1.374(10) .
C10 C11 1.496(12) .
C24 C16 1.405(10) .
C24 C22 1.410(11) .
C24 C25 1.516(11) .
C3 C5 1.405(11) .
C3 C4 1.507(11) .
C17 C19 1.393(11) .
C17 C16 1.407(10) .
C17 C18 1.519(11) .
C15 C16 1.477(11) .
C15 N2 1.479(10) .
C6 C5 1.363(11) .
C6 C8 1.414(11) .
C6 C7 1.529(12) .
N2 C12 1.350(10) .
N2 C14 1.361(10) .
C13 C14 1.333(12) .
C8 C9 1.512(10) .
C9 Ni 2.445(7) 2_574
